data_7122473
loop_
_publ_author_name
'Chen, Cheng-Xia'
'Qiu, Qian-Feng'
'Pan, Mei'
'Cao, Chen-Chen'
'Zhu, Neng-Xiu'
'Wang, Hai-Ping'
'Jiang, Ji-Jun'
'Wei, Zhang-Wen'
'Su, Cheng-Yong'

_publ_section_title
;
 Tunability of fluorescent metal-organic frameworks through dynamic spacer
 installation with multivariate fluorophores.
;
_journal_issue 97
_journal_name_full 'Chemical communications (Cambridge, England)'
_journal_page_first 13666
_journal_page_last 13669
_journal_paper_doi 10.1039/c8cc07441k
_journal_volume 54
_journal_year 2018
_chemical_formula_moiety 'C80 H32 F24 O34 Zr6'
_chemical_formula_sum 'C80 H32 F24 O34 Zr6'
_chemical_formula_weight 2540.37
_chemical_name_common LIFM-51
_space_group_crystal_system tetragonal
_space_group_IT_number 131
_space_group_name_Hall '-P 4c 2'
_space_group_name_H-M_alt 'P 42/m m c'
_symmetry_space_group_name_Hall '-P 4c 2'
_symmetry_space_group_name_H-M 'P 42/m m c'
_atom_sites_solution_hydrogens mixed
_audit_creation_method SHELXL-2014/7
_audit_update_record
;
2018-07-30 deposited with the CCDC.
2018-10-16 downloaded from the CCDC.
;
_cell_angle_alpha 90
_cell_angle_beta 90
_cell_angle_gamma 90
_cell_formula_units_Z 2
_cell_length_a 24.3839(2)
_cell_length_b 24.3839(2)
_cell_length_c 14.8719(5)
_cell_measurement_reflns_used 6076
_cell_measurement_temperature 150(2)
_cell_measurement_theta_max 65.1790
_cell_measurement_theta_min 4.0430
_cell_volume 8842.5(3)
_computing_structure_refinement 'SHELXL-2014/7 (Sheldrick, 2014)'
_computing_structure_solution 'SHELXL-2014/7 (Sheldrick, 2014)'
_diffrn_ambient_temperature 150(2)
_diffrn_detector 'CCD plate'
_diffrn_detector_area_resol_mean 10.6525
_diffrn_detector_type Atlas
_diffrn_measured_fraction_theta_full 0.983
_diffrn_measured_fraction_theta_max 0.983
_diffrn_measurement_device 'four-circle diffractometer'
_diffrn_measurement_device_type 'SuperNova, Dual, Cu at zero, Atlas'
_diffrn_measurement_method '\w scans'
_diffrn_radiation_monochromator mirror
_diffrn_radiation_type CuK\a
_diffrn_radiation_wavelength 1.54178
_diffrn_reflns_av_R_equivalents 0.0572
_diffrn_reflns_av_unetI/netI 0.0387
_diffrn_reflns_Laue_measured_fraction_full 0.983
_diffrn_reflns_Laue_measured_fraction_max 0.983
_diffrn_reflns_limit_h_max 27
_diffrn_reflns_limit_h_min -28
_diffrn_reflns_limit_k_max 27
_diffrn_reflns_limit_k_min -25
_diffrn_reflns_limit_l_max 17
_diffrn_reflns_limit_l_min -11
_diffrn_reflns_number 16635
_diffrn_reflns_point_group_measured_fraction_full 0.983
_diffrn_reflns_point_group_measured_fraction_max 0.983
_diffrn_reflns_theta_full 65.254
_diffrn_reflns_theta_max 65.254
_diffrn_reflns_theta_min 3.481
_diffrn_source 'micro-focus sealed X-ray tube'
_diffrn_source_type 'SuperNova (Cu) X-ray Source'
_exptl_absorpt_coefficient_mu 3.422
_exptl_absorpt_correction_T_max 1.00000
_exptl_absorpt_correction_T_min 0.67656
_exptl_absorpt_correction_type multi-scan
_exptl_absorpt_process_details
;
CrysAlisPro 1.171.38.43 (Rigaku Oxford Diffraction, 2015)
Empirical absorption correction using spherical harmonics,
 implemented in SCALE3 ABSPACK scaling algorithm.
;
_exptl_crystal_colour 'Pale Yellow'
_exptl_crystal_density_diffrn 0.954
_exptl_crystal_description Block
_exptl_crystal_F_000 2480
_refine_diff_density_max 2.003
_refine_diff_density_min -1.009
_refine_diff_density_rms 0.162
_refine_ls_extinction_method none
_refine_ls_goodness_of_fit_ref 1.109
_refine_ls_hydrogen_treatment mixed
_refine_ls_matrix_type full
_refine_ls_number_parameters 243
_refine_ls_number_reflns 4091
_refine_ls_number_restraints 282
_refine_ls_restrained_S_all 65.308
_refine_ls_R_factor_all 0.1168
_refine_ls_R_factor_gt 0.0968
_refine_ls_shift/su_max 0.000
_refine_ls_shift/su_mean 0.000
_refine_ls_structure_factor_coef Fsqd
_refine_ls_weighting_details 'w=1/[\s^2^(Fo^2^)+(0.1563P)^2^+59.5166P] where P=(Fo^2^+2Fc^2^)/3'
_refine_ls_weighting_scheme calc
_refine_ls_wR_factor_gt 0.2707
_refine_ls_wR_factor_ref 0.2901
_reflns_Friedel_coverage 0.000
_reflns_number_gt 3110
_reflns_number_total 4091
_reflns_threshold_expression 'I > 2\s(I)'
_cod_data_source_file c8cc07441k2.cif
_cod_data_source_block LIFM-51
_cod_depositor_comments 'Adding full bibliography for 7122472--7122473.cif.'
_cod_database_code 7122473
_shelx_shelxl_version_number 2014/7
_shelx_space_group_comment
;
The symmetry employed for this shelxl refinement is uniquely defined
by the following loop, which should always be used as a source of
symmetry information in preference to the above space-group names.
They are only intended as comments.
;

loop_
_space_group_symop_operation_xyz
'x, y, z'
'-y, x, z+1/2'
'-x, -y, z'
'y, -x, z+1/2'
'x, -y, -z'
'-x, y, -z'
'y, x, -z+1/2'
'-y, -x, -z+1/2'
'-x, -y, -z'
'y, -x, -z-1/2'
'x, y, -z'
'-y, x, -z-1/2'
'-x, y, z'
'x, -y, z'
'-y, -x, z-1/2'
'y, x, z-1/2'

loop_
_atom_site_label
_atom_site_type_symbol
_atom_site_fract_x
_atom_site_fract_y
_atom_site_fract_z
_atom_site_U_iso_or_equiv
_atom_site_adp_type
_atom_site_occupancy
_atom_site_site_symmetry_order
_atom_site_calc_flag
_atom_site_refinement_flags_posn
_atom_site_refinement_flags_adp
_atom_site_refinement_flags_occupancy
_atom_site_disorder_assembly
_atom_site_disorder_group
Zr1 Zr 0.42768(4) 0.0000 0.11831(8) 0.0478(4) Uani 1 2 d S TU P . .
Zr2 Zr 0.5000 0.10036(4) 0.0000 0.0290(4) Uani 1 4 d S T P . .
F1 F 0.3773(6) 0.3273(5) 0.0605(10) 0.225(7) Uani 0.719(7) 1 d D U P A 1
F2 F 0.2942(6) 0.3375(6) 0.0748(11) 0.242(7) Uani 0.719(7) 1 d D U P A 1
F3 F 0.3463(7) 0.3651(4) 0.1724(10) 0.226(6) Uani 0.719(7) 1 d D U P A 1
F1A F 0.2068(6) 0.1795(13) 0.3239(17) 0.201(9) Uani 0.281(7) 1 d D U P A 2
F2A F 0.2548(12) 0.2201(10) 0.4160(13) 0.195(9) Uani 0.281(7) 1 d D U P A 2
F3A F 0.2699(12) 0.1399(9) 0.3868(17) 0.190(9) Uani 0.281(7) 1 d D U P A 2
O1 O 0.4451(2) 0.1478(2) 0.0885(5) 0.0533(16) Uani 1 1 d . . . . .
O2 O 0.3980(3) 0.0834(3) 0.1658(6) 0.091(3) Uani 1 1 d . . . . .
O3 O 0.4297(8) 0.0000 0.2653(10) 0.130(4) Uani 1 2 d DS TU P . .
O5 O 0.5000 0.0490(4) 0.1173(9) 0.086(4) Uani 1 2 d S T P . .
O6 O 0.4278(5) 0.0492(4) 0.0000 0.075(3) Uani 1 2 d S T P . .
O7 O 0.3373(4) 0.0000 0.1075(10) 0.092(3) Uani 1 2 d S TU P . .
C1 C 0.2974(3) 0.2552(3) 0.2348(6) 0.137(4) Uani 1 1 d D U . . .
C2 C 0.3343(3) 0.2675(3) 0.1662(6) 0.132(3) Uani 1 1 d D U . . .
H2 H 0.3349 0.3031 0.1401 0.158 Uiso 0.281(7) 1 calc R U P A 2
C3 C 0.3706(3) 0.2271(3) 0.1362(5) 0.116(3) Uani 1 1 d D U . . .
H3 H 0.3959 0.2352 0.0895 0.140 Uiso 1 1 calc R U . . .
C4 C 0.3696(3) 0.1752(3) 0.1743(6) 0.113(3) Uani 1 1 d D U . . .
C5 C 0.3331(4) 0.1631(3) 0.2423(7) 0.136(4) Uani 1 1 d D U . . .
H5 H 0.3328 0.1276 0.2684 0.163 Uiso 1 1 calc R U . . .
C6 C 0.2964(4) 0.2033(4) 0.2730(7) 0.151(4) Uani 1 1 d D U . . .
H6 H 0.2710 0.1950 0.3196 0.181 Uiso 0.719(7) 1 calc R U P A 1
C7 C 0.4079(4) 0.1323(4) 0.1424(7) 0.065(3) Uani 1 1 d . . . . .
C8 C 0.3379(5) 0.3226(4) 0.1211(8) 0.174(5) Uani 0.719(7) 1 d D U P A 1
C9 C 0.4253(8) 0.0000 0.3503(11) 0.140(4) Uani 0.5 2 d DS TU P . .
C10 C 0.46913(17) 0.0000 0.4211(3) 0.153(5) Uani 0.5 2 d DS TU P . .
C11 C 0.48459(11) -0.04943(15) 0.4606(2) 0.164(5) Uani 0.5 1 d D U P . .
C12 C 0.46924(2) -0.0990(3) 0.4212(3) 0.171(5) Uani 0.5 1 d D U P . .
H12 H 0.4482(2) -0.0990(8) 0.3674(5) 0.205 Uiso 0.5 1 d D U P . .
C13 C 0.48448(18) -0.1486(3) 0.4606(3) 0.176(6) Uani 0.5 1 d D U P . .
H13 H 0.4740(4) -0.1823(5) 0.4334(9) 0.211 Uiso 0.5 1 d D U P . .
C8A C 0.2579(6) 0.1871(6) 0.3472(10) 0.173(6) Uani 0.281(7) 1 d D U P A 2
O4 O 0.3782(15) -0.021(3) 0.3628(19) 0.24(4) Uani 0.25 1 d D U P . .

loop_
_atom_site_aniso_label
_atom_site_aniso_U_11
_atom_site_aniso_U_22
_atom_site_aniso_U_33
_atom_site_aniso_U_23
_atom_site_aniso_U_13
_atom_site_aniso_U_12
Zr1 0.0441(6) 0.0248(5) 0.0745(9) 0.000 0.0283(5) 0.000
Zr2 0.0178(6) 0.0150(6) 0.0542(8) 0.000 0.000 0.000
F1 0.235(12) 0.109(9) 0.330(15) 0.068(9) 0.145(11) 0.079(9)
F2 0.218(11) 0.190(13) 0.318(15) 0.079(11) 0.067(10) 0.093(11)
F3 0.246(14) 0.075(7) 0.357(15) -0.003(9) 0.119(11) 0.016(9)
F1A 0.154(12) 0.144(18) 0.30(2) -0.002(16) 0.140(13) 0.005(14)
F2A 0.191(18) 0.141(16) 0.252(16) -0.025(14) 0.146(14) 0.048(16)
F3A 0.188(18) 0.130(13) 0.252(19) 0.003(12) 0.159(15) 0.024(15)
O1 0.037(3) 0.030(3) 0.093(5) -0.011(3) 0.019(3) 0.002(2)
O2 0.092(6) 0.032(3) 0.148(8) -0.012(4) 0.071(5) 0.007(4)
O3 0.179(8) 0.130(8) 0.080(3) 0.000 0.033(5) 0.000
O5 0.047(6) 0.042(5) 0.168(12) 0.046(7) 0.000 0.000
O6 0.104(9) 0.052(6) 0.070(6) 0.000 0.000 -0.052(6)
O7 0.047(4) 0.047(5) 0.182(9) 0.000 0.045(5) 0.000
C1 0.113(7) 0.074(5) 0.224(9) -0.032(6) 0.089(6) 0.024(6)
C2 0.120(6) 0.069(4) 0.206(7) -0.015(5) 0.074(5) 0.037(4)
C3 0.090(6) 0.047(4) 0.212(8) -0.017(5) 0.078(6) 0.016(5)
C4 0.081(6) 0.043(4) 0.215(9) -0.018(6) 0.087(6) 0.009(5)
C5 0.116(7) 0.060(5) 0.231(9) -0.015(6) 0.107(6) 0.019(5)
C6 0.131(7) 0.087(6) 0.235(9) -0.021(6) 0.116(6) 0.021(6)
C7 0.066(6) 0.031(5) 0.099(8) -0.013(5) 0.030(6) 0.011(4)
C8 0.170(9) 0.086(6) 0.266(10) 0.017(7) 0.093(8) 0.064(7)
C9 0.193(9) 0.144(9) 0.083(4) 0.000 0.023(7) 0.000
C10 0.207(10) 0.156(9) 0.096(5) 0.000 0.010(7) 0.000
C11 0.220(11) 0.161(10) 0.111(7) 0.004(4) -0.001(8) 0.002(5)
C12 0.229(12) 0.161(10) 0.123(8) 0.005(6) -0.005(9) 0.000(7)
C13 0.234(13) 0.164(10) 0.128(9) 0.009(7) -0.006(10) 0.000(8)
C8A 0.153(10) 0.111(10) 0.253(12) -0.017(9) 0.134(9) 0.025(9)
O4 0.24(4) 0.24(4) 0.24(4) 0.002(10) 0.004(10) -0.003(10)

loop_
_atom_type_symbol
_atom_type_description
_atom_type_scat_dispersion_real
_atom_type_scat_dispersion_imag
_atom_type_scat_source
C C 0.0181 0.0091 'International Tables Vol C Tables 4.2.6.8 and 6.1.1.4'
H H 0.0000 0.0000 'International Tables Vol C Tables 4.2.6.8 and 6.1.1.4'
O O 0.0492 0.0322 'International Tables Vol C Tables 4.2.6.8 and 6.1.1.4'
F F 0.0727 0.0534 'International Tables Vol C Tables 4.2.6.8 and 6.1.1.4'
Zr Zr -0.1862 2.2449 'International Tables Vol C Tables 4.2.6.8 and 6.1.1.4'

loop_
_geom_angle_atom_site_label_1
_geom_angle_atom_site_label_2
_geom_angle_atom_site_label_3
_geom_angle
_geom_angle_site_symmetry_1
_geom_angle_site_symmetry_3
O5 Zr1 O5 68.2(4) . 3_655
O5 Zr1 O6 108.0(5) . 5
O5 Zr1 O6 71.2(4) 3_655 5
O5 Zr1 O6 71.2(4) . .
O5 Zr1 O6 108.0(5) 3_655 .
O6 Zr1 O6 68.6(4) 5 .
O5 Zr1 O3 89.4(5) . .
O5 Zr1 O3 89.4(5) 3_655 .
O6 Zr1 O3 145.7(2) 5 .
O6 Zr1 O3 145.7(2) . .
O5 Zr1 O7 145.6(2) . .
O5 Zr1 O7 145.6(2) 3_655 .
O6 Zr1 O7 86.6(4) 5 .
O6 Zr1 O7 86.6(4) . .
O3 Zr1 O7 95.4(6) . .
O5 Zr1 O2 76.4(3) . .
O5 Zr1 O2 140.2(3) 3_655 .
O6 Zr1 O2 139.6(3) 5 .
O6 Zr1 O2 75.7(3) . .
O3 Zr1 O2 72.3(3) . .
O7 Zr1 O2 72.8(3) . .
O5 Zr1 O2 140.2(3) . 14
O5 Zr1 O2 76.4(3) 3_655 14
O6 Zr1 O2 75.7(3) 5 14
O6 Zr1 O2 139.6(3) . 14
O3 Zr1 O2 72.3(3) . 14
O7 Zr1 O2 72.8(3) . 14
O2 Zr1 O2 127.1(4) . 14
O5 Zr1 Zr2 88.3(3) . 9_655
O5 Zr1 Zr2 35.4(3) 3_655 9_655
O6 Zr1 Zr2 35.7(2) 5 9_655
O6 Zr1 Zr2 88.7(3) . 9_655
O3 Zr1 Zr2 119.5(3) . 9_655
O7 Zr1 Zr2 117.8(2) . 9_655
O2 Zr1 Zr2 160.94(18) . 9_655
O2 Zr1 Zr2 71.96(18) 14 9_655
O5 Zr1 Zr2 35.4(3) . .
O5 Zr1 Zr2 88.3(3) 3_655 .
O6 Zr1 Zr2 88.7(3) 5 .
O6 Zr1 Zr2 35.7(2) . .
O3 Zr1 Zr2 119.5(3) . .
O7 Zr1 Zr2 117.8(2) . .
O2 Zr1 Zr2 71.96(18) . .
O2 Zr1 Zr2 160.94(18) 14 .
Zr2 Zr1 Zr2 88.98(3) 9_655 .
O5 Zr1 Zr1 89.6(4) . 11
O5 Zr1 Zr1 89.6(4) 3_655 11
O6 Zr1 Zr1 34.3(2) 5 11
O6 Zr1 Zr1 34.3(2) . 11
O3 Zr1 Zr1 178.7(5) . 11
O7 Zr1 Zr1 85.8(4) . 11
O2 Zr1 Zr1 108.1(2) . 11
O2 Zr1 Zr1 108.1(2) 14 11
Zr2 Zr1 Zr1 59.74(2) 9_655 11
Zr2 Zr1 Zr1 59.74(2) . 11
O5 Zr1 Zr1 34.1(2) . 3_655
O5 Zr1 Zr1 34.1(2) 3_655 3_655
O6 Zr1 Zr1 89.9(3) 5 3_655
O6 Zr1 Zr1 89.9(3) . 3_655
O3 Zr1 Zr1 88.7(5) . 3_655
O7 Zr1 Zr1 175.8(4) . 3_655
O2 Zr1 Zr1 108.6(2) . 3_655
O2 Zr1 Zr1 108.6(2) 14 3_655
Zr2 Zr1 Zr1 59.669(19) 9_655 3_655
Zr2 Zr1 Zr1 59.669(19) . 3_655
Zr1 Zr1 Zr1 90.0 11 3_655
O5 Zr2 O5 108.6(7) . 11
O5 Zr2 O6 70.3(2) . .
O5 Zr2 O6 70.3(2) 11 .
O5 Zr2 O6 70.3(2) . 13_655
O5 Zr2 O6 70.3(2) 11 13_655
O6 Zr2 O6 109.4(6) . 13_655
O5 Zr2 O1 79.7(3) . .
O5 Zr2 O1 142.28(17) 11 .
O6 Zr2 O1 78.9(3) . .
O6 Zr2 O1 142.99(19) 13_655 .
O5 Zr2 O1 79.7(3) . 13_655
O5 Zr2 O1 142.28(17) 11 13_655
O6 Zr2 O1 142.99(19) . 13_655
O6 Zr2 O1 78.9(3) 13_655 13_655
O1 Zr2 O1 74.7(3) . 13_655
O5 Zr2 O1 142.28(17) . 11
O5 Zr2 O1 79.7(3) 11 11
O6 Zr2 O1 78.9(3) . 11
O6 Zr2 O1 142.99(19) 13_655 11
O1 Zr2 O1 73.3(4) . 11
O1 Zr2 O1 116.7(3) 13_655 11
O5 Zr2 O1 142.28(17) . 6_655
O5 Zr2 O1 79.7(3) 11 6_655
O6 Zr2 O1 142.99(19) . 6_655
O6 Zr2 O1 78.9(3) 13_655 6_655
O1 Zr2 O1 116.7(3) . 6_655
O1 Zr2 O1 73.3(4) 13_655 6_655
O1 Zr2 O1 74.7(3) 11 6_655
O5 Zr2 Zr1 90.0(3) . 11
O5 Zr2 Zr1 35.10(17) 11 11
O6 Zr2 Zr1 35.20(16) . 11
O6 Zr2 Zr1 90.4(3) 13_655 11
O1 Zr2 Zr1 111.22(15) . 11
O1 Zr2 Zr1 167.15(16) 13_655 11
O1 Zr2 Zr1 76.14(15) 11 11
O1 Zr2 Zr1 111.92(18) 6_655 11
O5 Zr2 Zr1 90.0(3) . 9_655
O5 Zr2 Zr1 35.10(17) 11 9_655
O6 Zr2 Zr1 90.4(3) . 9_655
O6 Zr2 Zr1 35.20(16) 13_655 9_655
O1 Zr2 Zr1 167.15(15) . 9_655
O1 Zr2 Zr1 111.22(15) 13_655 9_655
O1 Zr2 Zr1 111.92(18) 11 9_655
O1 Zr2 Zr1 76.14(15) 6_655 9_655
Zr1 Zr2 Zr1 60.66(4) 11 9_655
O5 Zr2 Zr1 35.10(17) . 3_655
O5 Zr2 Zr1 90.0(3) 11 3_655
O6 Zr2 Zr1 90.4(3) . 3_655
O6 Zr2 Zr1 35.20(16) 13_655 3_655
O1 Zr2 Zr1 111.92(18) . 3_655
O1 Zr2 Zr1 76.14(15) 13_655 3_655
O1 Zr2 Zr1 167.15(15) 11 3_655
O1 Zr2 Zr1 111.22(15) 6_655 3_655
Zr1 Zr2 Zr1 91.02(3) 11 3_655
Zr1 Zr2 Zr1 60.51(4) 9_655 3_655
O5 Zr2 Zr1 35.10(17) . .
O5 Zr2 Zr1 90.0(3) 11 .
O6 Zr2 Zr1 35.20(16) . .
O6 Zr2 Zr1 90.4(3) 13_655 .
O1 Zr2 Zr1 76.14(15) . .
O1 Zr2 Zr1 111.92(18) 13_655 .
O1 Zr2 Zr1 111.22(15) 11 .
O1 Zr2 Zr1 167.15(16) 6_655 .
Zr1 Zr2 Zr1 60.51(4) 11 .
Zr1 Zr2 Zr1 91.02(3) 9_655 .
Zr1 Zr2 Zr1 60.66(4) 3_655 .
C7 O1 Zr2 131.0(5) . .
C7 O2 Zr1 134.2(6) . .
C9 O3 C9 0.0(18) 14 .
C9 O3 Zr1 173.9(16) 14 .
C9 O3 Zr1 173.9(16) . .
Zr1 O5 Zr1 111.8(4) 3_655 .
Zr1 O5 Zr2 109.5(4) 3_655 .
Zr1 O5 Zr2 109.5(4) . .
Zr1 O6 Zr1 111.4(4) 11 .
Zr1 O6 Zr2 109.0(4) 11 .
Zr1 O6 Zr2 109.0(4) . .
C6 C1 C2 120.5(5) . .
C6 C1 C1 118.8(7) . 7
C2 C1 C1 120.6(7) . 7
C1 C2 C3 119.4(5) . .
C1 C2 C8 123.7(6) . .
C3 C2 C8 116.9(6) . .
C4 C3 C2 120.2(5) . .
C5 C4 C3 120.3(5) . .
C5 C4 C7 119.4(7) . .
C3 C4 C7 120.3(7) . .
C4 C5 C6 120.1(5) . .
C1 C6 C5 119.5(5) . .
C1 C6 C8A 123.4(7) . .
C5 C6 C8A 117.1(7) . .
O2 C7 O1 126.3(8) . .
O2 C7 C4 117.2(8) . .
O1 C7 C4 116.3(8) . .
F3 C8 F2 102.4(10) . .
F3 C8 F1 102.5(10) . .
F2 C8 F1 101.9(10) . .
F3 C8 C2 117.3(8) . .
F2 C8 C2 115.7(9) . .
F1 C8 C2 115.0(8) . .
C9 C9 O3 0(10) 14 .
C9 C9 O4 0(10) 14 14
O3 C9 O4 102.9(11) . 14
C9 C9 O4 0(10) 14 .
O3 C9 O4 102.9(11) . .
O4 C9 O4 47(7) 14 .
C9 C9 C10 0(10) 14 14
O3 C9 C10 130(2) . 14
O4 C9 C10 123(2) 14 14
O4 C9 C10 123(2) . 14
C9 C9 C10 0(10) 14 .
O3 C9 C10 130(2) . .
O4 C9 C10 123(2) 14 .
O4 C9 C10 123(2) . .
C10 C9 C10 0.0(3) 14 .
C10 C10 C11 0(10) 14 14
C10 C10 C11 0(10) 14 .
C11 C10 C11 119.9(5) 14 .
C10 C10 C9 0(10) 14 14
C11 C10 C9 119.3(2) 14 14
C11 C10 C9 119.3(2) . 14
C10 C10 C9 0(10) 14 .
C11 C10 C9 119.3(2) 14 .
C11 C10 C9 119.3(2) . .
C9 C10 C9 0.0(8) 14 .
C10 C10 C10 0(10) 14 3_655
C11 C10 C10 74.30(14) 14 3_655
C11 C10 C10 74.30(14) . 3_655
C9 C10 C10 135.4(9) 14 3_655
C9 C10 C10 135.4(9) . 3_655
C10 C10 C11 0(10) 14 3_655
C11 C10 C11 24.38(18) 14 3_655
C11 C10 C11 106.2(4) . 3_655
C9 C10 C11 133.9(3) 14 3_655
C9 C10 C11 133.9(3) . 3_655
C10 C10 C11 49.92(18) 3_655 3_655
C10 C10 C11 0(10) 14 13_655
C11 C10 C11 106.2(4) 14 13_655
C11 C10 C11 24.38(18) . 13_655
C9 C10 C11 133.9(3) 14 13_655
C9 C10 C11 133.9(3) . 13_655
C10 C10 C11 49.92(18) 3_655 13_655
C11 C10 C11 86.9(3) 3_655 13_655
C11 C11 C11 90.000(2) 13_655 11_556
C11 C11 C10 105.70(14) 13_655 .
C11 C11 C10 114.94(19) 11_556 .
C11 C11 C10 105.70(14) 13_655 14
C11 C11 C10 114.94(19) 11_556 14
C10 C11 C10 0.0(5) . 14
C11 C11 C11 57.34(15) 13_655 6_656
C11 C11 C11 32.66(15) 11_556 6_656
C10 C11 C11 120.1(2) . 6_656
C10 C11 C11 120.1(2) 14 6_656
C11 C11 C12 105.57(11) 13_655 .
C11 C11 C12 114.8(2) 11_556 .
C10 C11 C12 120.0(4) . .
C10 C11 C12 120.0(4) 14 .
C11 C11 C12 119.9(3) 6_656 .
C11 C11 C10 49.92(18) 13_655 3_655
C11 C11 C10 109.59(18) 11_556 3_655
C10 C11 C10 55.8(3) . 3_655
C10 C11 C10 55.8(3) 14 3_655
C11 C11 C10 86.3(3) 6_656 3_655
C12 C11 C10 128.9(2) . 3_655
C11 C11 C12 50.03(18) 13_655 13_655
C11 C11 C12 109.51(19) 11_556 13_655
C10 C11 C12 129.0(3) . 13_655
C10 C11 C12 129.0(3) 14 13_655
C11 C11 C12 86.3(3) 6_656 13_655
C12 C11 C12 55.5(2) . 13_655
C10 C11 C12 87.1(2) 3_655 13_655
C13 C12 C11 120.3(4) . .
C13 C12 C12 74.54(19) . 13_655
C11 C12 C12 74.43(11) . 13_655
C13 C12 C11 106.7(3) . 13_655
C11 C12 C11 24.40(19) . 13_655
C12 C12 C11 50.03(17) 13_655 13_655
C13 C12 C13 24.6(3) . 13_655
C11 C12 C13 106.6(3) . 13_655
C12 C12 C13 50.0(2) 13_655 13_655
C11 C12 C13 87.18(19) 13_655 13_655
C13 C13 C13 89.999(3) 13_655 11_556
C13 C13 C12 105.46(19) 13_655 .
C13 C13 C12 114.8(2) 11_556 .
C13 C13 C13 57.2(4) 13_655 6_656
C13 C13 C13 32.8(4) 11_556 6_656
C12 C13 C13 119.8(2) . 6_656
C13 C13 C12 50.0(2) 13_655 13_655
C13 C13 C12 109.49(19) 11_556 13_655
C12 C13 C12 55.5(2) . 13_655
C13 C13 C12 86.1(4) 6_656 13_655
F2A C8A F1A 104.0(11) . .
F2A C8A F3A 101.5(11) . .
F1A C8A F3A 101.8(11) . .
F2A C8A C6 116.8(10) . .
F1A C8A C6 116.0(10) . .
F3A C8A C6 114.6(9) . .
O4 O4 C9 66(4) 14 .
O4 O4 C9 66(4) 14 14
C9 O4 C9 0(2) . 14

loop_
_geom_bond_atom_site_label_1
_geom_bond_atom_site_label_2
_geom_bond_distance
_geom_bond_site_symmetry_2
Zr1 O5 2.129(6) .
Zr1 O5 2.129(6) 3_655
Zr1 O6 2.130(6) 5
Zr1 O6 2.130(6) .
Zr1 O3 2.187(15) .
Zr1 O7 2.210(10) .
Zr1 O2 2.272(6) .
Zr1 O2 2.272(6) 14
Zr1 Zr2 3.4920(10) 9_655
Zr1 Zr2 3.4920(10) .
Zr1 Zr1 3.519(2) 11
Zr1 Zr1 3.527(2) 3_655
Zr2 O5 2.148(11) .
Zr2 O5 2.148(11) 11
Zr2 O6 2.158(9) .
Zr2 O6 2.158(9) 13_655
Zr2 O1 2.204(6) .
Zr2 O1 2.204(6) 13_655
Zr2 O1 2.204(6) 11
Zr2 O1 2.204(6) 6_655
Zr2 Zr1 3.4920(10) 11
Zr2 Zr1 3.4920(10) 9_655
Zr2 Zr1 3.4920(10) 3_655
F1 C8 1.322(9) .
F2 C8 1.318(9) .
F3 C8 1.303(9) .
F1A C8A 1.306(9) .
F2A C8A 1.304(9) .
F3A C8A 1.326(9) .
O1 C7 1.268(12) .
O2 C7 1.266(12) .
O3 C9 1.268(10) 14
O3 C9 1.268(10) .
O5 Zr1 2.129(6) 3_655
O6 Zr1 2.130(6) 11
C1 C6 1.389(7) .
C1 C2 1.394(7) .
C1 C1 1.522(13) 7
C2 C3 1.397(7) .
C2 C8 1.504(8) .
C3 C4 1.386(7) .
C4 C5 1.380(7) .
C4 C7 1.480(10) .
C5 C6 1.403(7) .
C6 C8A 1.501(9) .
C9 C9 0.00(3) 14
C9 O4 1.269(10) 14
C9 O4 1.269(10) .
C9 C10 1.501(10) 14
C9 C10 1.501(10) .
C10 C10 0.000(12) 14
C10 C11 1.393(5) 14
C10 C11 1.393(5) .
C10 C9 1.501(10) 14
C10 C10 1.505(8) 3_655
C10 C11 1.753(4) 3_655
C10 C11 1.753(4) 13_655
C11 C11 0.752(5) 13_655
C11 C11 1.173(7) 11_556
C11 C10 1.393(5) 14
C11 C11 1.393(8) 6_656
C11 C12 1.395(7) .
C11 C10 1.753(4) 3_655
C11 C12 1.753(5) 13_655
C12 C13 1.394(7) .
C12 C12 1.5002(10) 13_655
C12 C11 1.753(5) 13_655
C12 C13 1.755(6) 13_655
C13 C13 0.757(9) 13_655
C13 C13 1.172(9) 11_556
C13 C13 1.396(8) 6_656
C13 C12 1.755(6) 13_655
O4 O4 1.02(14) 14
O4 C9 1.269(10) 14
